data_7015841
loop_
_publ_author_name
'Hao, Xiu-Li'
'Luo, Ming-Fa'
'Yao, Wei'
'Li, Yang-Guang'
'Wang, Yong-Hui'
'Wang, En-Bo'

_publ_section_title
;
 Polyoxometalate-templated lanthanide-organic hybrid layers based on
 6(3)-honeycomb-like 2D nets.
;
_journal_issue 22
_journal_name_full 'Dalton transactions (Cambridge, England : 2003)'
_journal_page_first 5971
_journal_page_last 5976
_journal_paper_doi 10.1039/c1dt10139k
_journal_volume 40
_journal_year 2011
_chemical_formula_sum 'C33 H42.5 Mo12 N4.5 O53 P Tb'
_chemical_formula_weight 2691.39
_chemical_name_systematic
;
?
;
_space_group_IT_number 2
_symmetry_cell_setting triclinic
_symmetry_space_group_name_Hall '-P 1'
_symmetry_space_group_name_H-M 'P -1'
_atom_sites_solution_hydrogens geom
_atom_sites_solution_primary direct
_atom_sites_solution_secondary difmap
_audit_creation_method SHELXL-97
_cell_angle_alpha 100.51(3)
_cell_angle_beta 90.91(3)
_cell_angle_gamma 102.78(3)
_cell_formula_units_Z 2
_cell_length_a 11.921(2)
_cell_length_b 15.142(3)
_cell_length_c 21.053(4)
_cell_measurement_temperature 150(2)
_cell_volume 3637.6(13)
_computing_cell_refinement PROCESS-AUTO
_computing_data_collection PROCESS-AUTO
_computing_data_reduction CrystalStructure
_computing_structure_refinement 'SHELXL-97 (Sheldrick, 1997)'
_computing_structure_solution 'SHELXS-97 (Sheldrick, 1990)'
_diffrn_ambient_temperature 150(2)
_diffrn_detector_area_resol_mean 0.01
_diffrn_measured_fraction_theta_full 0.984
_diffrn_measured_fraction_theta_max 0.984
_diffrn_measurement_device_type 'Rigaku R-AXIS RAPID IP'
_diffrn_measurement_method Oscillation
_diffrn_radiation_monochromator graphite
_diffrn_radiation_source 'Rotation anode'
_diffrn_radiation_type MoK\a
_diffrn_radiation_wavelength 0.71073
_diffrn_reflns_av_R_equivalents 0.0962
_diffrn_reflns_av_sigmaI/netI 0.1320
_diffrn_reflns_limit_h_max 14
_diffrn_reflns_limit_h_min -14
_diffrn_reflns_limit_k_max 18
_diffrn_reflns_limit_k_min -18
_diffrn_reflns_limit_l_max 25
_diffrn_reflns_limit_l_min -25
_diffrn_reflns_number 28122
_diffrn_reflns_theta_full 25.00
_diffrn_reflns_theta_max 25.00
_diffrn_reflns_theta_min 3.02
_diffrn_standards_decay_% none
_diffrn_standards_interval_count 0
_diffrn_standards_interval_time 0
_diffrn_standards_number 0
_exptl_absorpt_coefficient_mu 3.080
_exptl_absorpt_correction_T_max 0.6071
_exptl_absorpt_correction_T_min 0.5376
_exptl_absorpt_correction_type multi-scan
_exptl_absorpt_process_details 'ABSCOR by T.Higashi 8 March, 1995'
_exptl_crystal_colour yellow
_exptl_crystal_density_diffrn 2.457
_exptl_crystal_density_method 'not measured'
_exptl_crystal_description block
_exptl_crystal_F_000 2560
_exptl_crystal_size_max 0.23
_exptl_crystal_size_mid 0.21
_exptl_crystal_size_min 0.18
_refine_diff_density_max 1.103
_refine_diff_density_min -1.291
_refine_diff_density_rms 0.193
_refine_ls_extinction_method none
_refine_ls_goodness_of_fit_ref 1.035
_refine_ls_hydrogen_treatment constr
_refine_ls_matrix_type full
_refine_ls_number_parameters 947
_refine_ls_number_reflns 12589
_refine_ls_number_restraints 139
_refine_ls_restrained_S_all 1.033
_refine_ls_R_factor_all 0.1546
_refine_ls_R_factor_gt 0.0718
_refine_ls_shift/su_max 0.000
_refine_ls_shift/su_mean 0.000
_refine_ls_structure_factor_coef Fsqd
_refine_ls_weighting_details 'calc w=1/[\s^2^(Fo^2^)+(0.0592P)^2^+19.8939P] where P=(Fo^2^+2Fc^2^)/3'
_refine_ls_weighting_scheme calc
_refine_ls_wR_factor_gt 0.1439
_refine_ls_wR_factor_ref 0.1829
_reflns_number_gt 6388
_reflns_number_total 12589
_reflns_threshold_expression >2sigma(I)
_cod_data_source_file c1dt10139k.txt
_cod_data_source_block 1
_cod_depositor_comments
;
The following automatic conversions were performed:
'_symmetry_cell_setting' value 'Triclinic' changed to 'triclinic'
according to '/home/saulius/struct/CIF-dictionaries/cif_core.dic'
dictionary named 'cif_core.dic' version 2.4.1 from 2010-06-29.

Automatic conversion script
Id: cif_fix_enum 1555 2011-01-17 13:19:09Z saulius 
;
_cod_original_cell_volume 3637.6(12)
_cod_original_sg_symbol_H-M P-1
_cod_original_formula_sum 'C33 H42.50 Mo12 N4.50 O53 P Tb'
_cod_database_code 7015841

loop_
_symmetry_equiv_pos_as_xyz
'x, y, z'
'-x, -y, -z'

loop_
_atom_site_label
_atom_site_type_symbol
_atom_site_fract_x
_atom_site_fract_y
_atom_site_fract_z
_atom_site_U_iso_or_equiv
_atom_site_adp_type
_atom_site_occupancy
_atom_site_symmetry_multiplicity
_atom_site_calc_flag
_atom_site_refinement_flags
_atom_site_disorder_assembly
_atom_site_disorder_group
Mo1 Mo 0.26277(12) 0.23788(10) 0.48143(6) 0.0384(3) Uani 1 1 d . . .
Mo2 Mo 0.38169(13) 0.42335(10) 0.39348(7) 0.0444(4) Uani 1 1 d . . .
Mo3 Mo 0.00406(12) 0.23962(10) 0.40899(7) 0.0396(4) Uani 1 1 d . . .
Mo4 Mo 0.37404(13) 0.37607(10) 0.22765(7) 0.0467(4) Uani 1 1 d . . .
Mo5 Mo 0.46736(12) 0.15857(11) 0.21698(7) 0.0484(4) Uani 1 1 d . . .
Mo6 Mo 0.12828(13) 0.40248(10) 0.30525(8) 0.0474(4) Uani 1 1 d . . .
Mo7 Mo 0.35008(13) 0.00598(10) 0.31456(8) 0.0491(4) Uani 1 1 d . . .
Mo8 Mo 0.18977(13) 0.15987(11) 0.13893(7) 0.0441(4) Uani 1 1 d . . .
Mo9 Mo 0.50980(12) 0.22252(11) 0.38219(7) 0.0453(4) Uani 1 1 d . . .
Mo10 Mo 0.08875(12) 0.03491(10) 0.39765(7) 0.0421(4) Uani 1 1 d . . .
Mo11 Mo 0.07919(13) -0.01573(10) 0.21969(7) 0.0484(4) Uani 1 1 d . . .
Mo12 Mo -0.04303(12) 0.17114(11) 0.23239(7) 0.0479(4) Uani 1 1 d . . .
P1 P 0.2327(3) 0.2019(3) 0.3095(2) 0.0321(8) Uani 1 1 d . . .
O1 O 0.2990(10) 0.2685(7) 0.5602(5) 0.048(3) Uani 1 1 d . . .
O2 O 0.5634(11) 0.2075(8) 0.2991(6) 0.063(4) Uani 1 1 d . . .
O3 O -0.1170(9) 0.2571(8) 0.4430(6) 0.055(3) Uani 1 1 d . . .
O4 O -0.1742(10) 0.1748(10) 0.2054(6) 0.070(4) Uani 1 1 d . . .
O5 O 0.3134(9) 0.3576(7) 0.4518(5) 0.051(3) Uani 1 1 d . . .
O6 O 0.6309(9) 0.2406(8) 0.4269(6) 0.061(4) Uani 1 1 d . . .
O7 O 0.3373(9) 0.1316(8) 0.1626(5) 0.051(3) Uani 1 1 d . . .
O8 O 0.1104(9) 0.2697(7) 0.4795(5) 0.047(3) Uani 1 1 d . . .
O9 O 0.0348(10) 0.3034(8) 0.2515(5) 0.053(3) Uani 1 1 d . . .
O10 O 0.1849(8) 0.1153(7) 0.4743(5) 0.043(3) Uani 1 1 d . . .
O11 O 0.1749(9) 0.1865(7) 0.3713(5) 0.045(3) Uani 1 1 d . . .
O12 O 0.1271(10) 0.0281(8) 0.1456(5) 0.057(3) Uani 1 1 d . . .
O13 O 0.3807(11) -0.0956(8) 0.3126(6) 0.063(4) Uani 1 1 d . . .
O14 O 0.0409(10) -0.0050(8) 0.3131(5) 0.055(3) Uani 1 1 d . . .
O15 O 0.5734(9) 0.1528(9) 0.1656(6) 0.063(4) Uani 1 1 d . . .
O16 O -0.0155(10) 0.1082(7) 0.4165(5) 0.051(3) Uani 1 1 d . . .
O17 O 0.1946(11) 0.1463(9) 0.0597(5) 0.065(4) Uani 1 1 d . . .
O18 O 0.3415(9) 0.1634(7) 0.3068(5) 0.046(3) Uani 1 1 d . . .
O19 O 0.0336(11) -0.0554(8) 0.4300(5) 0.060(3) Uani 1 1 d . . .
O20 O 0.2405(10) 0.0104(8) 0.3736(5) 0.057(3) Uani 1 1 d . . .
O21 O 0.0404(9) 0.1746(8) 0.1510(5) 0.053(3) Uani 1 1 d . . .
O22 O 0.1519(9) 0.1514(7) 0.2507(5) 0.047(3) Uani 1 1 d . . .
O23 O 0.2382(10) 0.4293(8) 0.2457(5) 0.055(3) Uani 1 1 d . . .
O24 O 0.0090(11) -0.1229(8) 0.1884(7) 0.075(4) Uani 1 1 d . . .
O25 O 0.2591(10) 0.2799(8) 0.1681(5) 0.056(3) Uani 1 1 d . . .
O26 O 0.2657(10) 0.3052(8) 0.3101(5) 0.053(3) Uani 1 1 d . . .
O27 O 0.4405(10) 0.0442(8) 0.2411(6) 0.064(4) Uani 1 1 d . . .
O28 O 0.3957(10) 0.2110(8) 0.4462(6) 0.058(3) Uani 1 1 d . . .
O29 O 0.0612(9) 0.3429(7) 0.3759(5) 0.046(3) Uani 1 1 d . . .
O30 O 0.4641(10) 0.5173(7) 0.4386(6) 0.057(3) Uani 1 1 d . . .
O31 O -0.0515(9) 0.0477(8) 0.2150(6) 0.056(3) Uani 1 1 d . . .
O32 O 0.2535(10) 0.4646(7) 0.3730(5) 0.049(3) Uani 1 1 d . . .
O33 O 0.4680(11) 0.0849(8) 0.3684(6) 0.060(3) Uani 1 1 d . . .
O34 O 0.4584(8) 0.2884(7) 0.2242(5) 0.049(3) Uani 1 1 d . . .
O35 O 0.0564(11) 0.4853(8) 0.3071(6) 0.062(3) Uani 1 1 d . . .
O36 O 0.4380(11) 0.4425(9) 0.1771(6) 0.070(4) Uani 1 1 d . . .
O37 O 0.2230(11) -0.0243(9) 0.2472(6) 0.066(4) Uani 1 1 d . . .
O38 O -0.0579(10) 0.1804(8) 0.3190(6) 0.056(3) Uani 1 1 d . . .
O39 O 0.4887(9) 0.3389(8) 0.3836(5) 0.049(3) Uani 1 1 d . . .
O40 O 0.4364(10) 0.4449(8) 0.3069(5) 0.055(3) Uani 1 1 d . . .
Tb1 Tb 0.73290(8) 0.63392(7) 0.09560(5) 0.0587(3) Uani 1 1 d . . .
O41 O 0.7362(12) 0.7610(9) 0.1806(6) 0.070(4) Uani 1 1 d . . .
O42 O 0.6737(14) 0.8708(9) 0.1462(6) 0.083(5) Uani 1 1 d . . .
O43 O 0.6930(12) 0.5328(10) 0.1635(7) 0.075(4) Uani 1 1 d . . .
O44 O 0.7389(17) 0.3946(13) 0.1404(7) 0.109(6) Uani 1 1 d . . .
O45 O 0.8728(11) 0.6922(10) 0.0339(8) 0.087(5) Uani 1 1 d . . .
O46 O 0.9870(18) 0.5977(14) -0.0095(10) 0.136(7) Uani 1 1 d U . .
O1W O 0.8102(13) 0.5051(10) 0.0510(7) 0.085(5) Uani 1 1 d . . .
O2W O 0.6656(12) 0.7468(10) 0.0442(6) 0.078(4) Uani 1 1 d . . .
O3W O 0.9097(12) 0.6634(10) 0.1619(8) 0.094(5) Uani 1 1 d . . .
O4W O 0.5320(12) 0.6149(11) 0.1194(7) 0.088(5) Uani 1 1 d . . .
O5W O 0.6235(16) 0.5563(13) -0.0032(9) 0.123(6) Uani 1 1 d U . .
C1 C 0.7117(16) 0.8380(13) 0.1912(6) 0.056(5) Uani 1 1 d DU . .
N1 N 0.7324(8) 0.9876(7) 0.3822(4) 0.043(3) Uani 1 1 d GU . .
C6 C 0.7666(9) 0.9061(7) 0.3704(5) 0.055(4) Uani 1 1 d GU . .
H6 H 0.7943 0.8831 0.4052 0.066 Uiso 1 1 calc R . .
C5 C 0.7608(10) 0.8575(7) 0.3086(5) 0.055(4) Uani 1 1 d GU . .
H5 H 0.7845 0.8008 0.3004 0.066 Uiso 1 1 calc R . .
C2 C 0.7209(9) 0.8905(7) 0.2586(4) 0.045(4) Uani 1 1 d GDU . .
C3 C 0.6868(9) 0.9721(7) 0.2704(4) 0.056(4) Uani 1 1 d GU . .
H3 H 0.6590 0.9950 0.2356 0.067 Uiso 1 1 calc R . .
C4 C 0.6926(8) 1.0206(6) 0.3322(5) 0.044(3) Uani 1 1 d GU . .
H4 H 0.6688 1.0773 0.3404 0.052 Uiso 1 1 calc R . .
C7 C 0.7259(13) 1.0359(12) 0.4508(7) 0.046(4) Uani 1 1 d . . .
H7A H 0.7781 1.0163 0.4797 0.055 Uiso 1 1 calc R . .
H7B H 0.7526 1.1033 0.4537 0.055 Uiso 1 1 calc R . .
C8 C 0.6083(12) 1.0156(11) 0.4731(7) 0.038(4) Uani 1 1 d . . .
C9 C 0.5354(14) 0.9320(12) 0.4580(8) 0.050(5) Uani 1 1 d . . .
H9 H 0.5578 0.8831 0.4300 0.060 Uiso 1 1 calc R . .
C10 C 0.5719(14) 1.0826(12) 0.5168(9) 0.053(5) Uani 1 1 d . . .
H10 H 0.6232 1.1412 0.5299 0.063 Uiso 1 1 calc R . .
C11 C 0.7129(15) 0.4622(18) 0.1777(9) 0.062(6) Uani 1 1 d . . .
N2 N 0.7478(9) 0.4614(7) 0.3797(4) 0.049(3) Uani 1 1 d GU . .
C14 C 0.7732(9) 0.3909(7) 0.3370(5) 0.051(4) Uani 1 1 d GU . .
H14 H 0.7973 0.3423 0.3522 0.061 Uiso 1 1 calc R . .
C13 C 0.7642(9) 0.3897(7) 0.2725(5) 0.048(4) Uani 1 1 d GU . .
H13 H 0.7820 0.3404 0.2426 0.058 Uiso 1 1 calc R . .
C12 C 0.7298(10) 0.4591(8) 0.2507(5) 0.052(4) Uani 1 1 d GU . .
C15 C 0.7045(9) 0.5296(7) 0.2934(5) 0.054(4) Uani 1 1 d GU . .
H15 H 0.6804 0.5782 0.2781 0.065 Uiso 1 1 calc R . .
C16 C 0.7135(9) 0.5308(7) 0.3579(5) 0.058(4) Uani 1 1 d GU . .
H16 H 0.6957 0.5801 0.3878 0.069 Uiso 1 1 calc R . .
C17 C 0.7622(16) 0.4638(14) 0.4504(8) 0.066(6) Uani 1 1 d . . .
H17A H 0.7245 0.5110 0.4741 0.079 Uiso 1 1 calc R . .
H17B H 0.7229 0.4032 0.4599 0.079 Uiso 1 1 calc R . .
C18 C 0.9768(14) 0.5379(12) 0.4472(8) 0.050(5) Uani 1 1 d . . .
H18 H 0.9625 0.5642 0.4111 0.061 Uiso 1 1 calc R . .
C19 C 0.8850(15) 0.4851(11) 0.4742(8) 0.047(5) Uani 1 1 d . . .
C20 C 0.9117(16) 0.4479(13) 0.5270(10) 0.062(5) Uani 1 1 d . . .
H20 H 0.8509 0.4114 0.5460 0.074 Uiso 1 1 calc R . .
C21 C 0.955(2) 0.6738(18) 0.0056(13) 0.092(7) Uani 1 1 d U . .
N3 N 1.1918(8) 0.9031(7) -0.0441(5) 0.044(3) Uani 1 1 d GU . .
C24 C 1.1080(9) 0.9156(7) -0.0029(5) 0.053(4) Uani 1 1 d GU . .
H24 H 1.1007 0.9762 0.0150 0.064 Uiso 1 1 calc R . .
C23 C 1.0346(9) 0.8416(8) 0.0127(5) 0.061(5) Uani 1 1 d GU . .
H23 H 0.9758 0.8504 0.0415 0.074 Uiso 1 1 calc R . .
C22 C 1.0450(9) 0.7551(8) -0.0129(6) 0.059(5) Uani 1 1 d GU . .
C25 C 1.1288(10) 0.7426(7) -0.0541(6) 0.069(6) Uani 1 1 d GU . .
H25 H 1.1361 0.6820 -0.0720 0.082 Uiso 1 1 calc R . .
C26 C 1.2022(9) 0.8166(7) -0.0696(5) 0.052(4) Uani 1 1 d GU . .
H26 H 1.2610 0.8078 -0.0985 0.062 Uiso 1 1 calc R . .
C27 C 1.2745(16) 0.9819(12) -0.0599(11) 0.070(6) Uani 1 1 d . . .
H27A H 1.2464 1.0388 -0.0454 0.085 Uiso 1 1 calc R . .
H27B H 1.2798 0.9733 -0.1074 0.085 Uiso 1 1 calc R . .
C28 C 1.3905(14) 0.9931(11) -0.0287(8) 0.044(4) Uani 1 1 d . . .
C29 C 1.4880(14) 1.0180(13) -0.0603(8) 0.062(6) Uani 1 1 d . . .
H29 H 1.4816 1.0317 -0.1023 0.075 Uiso 1 1 calc R . .
C30 C 1.4036(14) 0.9760(15) 0.0325(9) 0.068(6) Uani 1 1 d . . .
H30 H 1.3375 0.9599 0.0562 0.081 Uiso 1 1 calc R . .
N4 N 1.055(2) 0.282(2) 0.6913(14) 0.104(10) Uani 0.65 1 d PDU . .
C31 C 0.973(2) 0.2627(18) 0.6580(12) 0.054(7) Uani 0.65 1 d PDU . .
C32 C 0.877(2) 0.238(2) 0.6095(13) 0.069(9) Uani 0.65 1 d PDU . .
H32A H 0.8042 0.2297 0.6309 0.083 Uiso 0.65 1 calc PR . .
H32B H 0.8809 0.1813 0.5800 0.083 Uiso 0.65 1 calc PR . .
H32C H 0.8823 0.2882 0.5850 0.083 Uiso 0.65 1 calc PR . .
N5 N 0.490(4) 0.672(3) 0.2532(17) 0.132(17) Uani 0.50 1 d PDU . .
C33 C 0.452(3) 0.678(3) 0.3033(15) 0.059(10) Uani 0.50 1 d PDU . .
C34 C 0.406(3) 0.685(3) 0.3671(15) 0.066(11) Uani 0.50 1 d PDU . .
H34A H 0.4683 0.6942 0.3999 0.079 Uiso 0.50 1 calc PR . .
H34B H 0.3485 0.6283 0.3691 0.079 Uiso 0.50 1 calc PR . .
H34C H 0.3689 0.7377 0.3751 0.079 Uiso 0.50 1 calc PR . .
N6 N 0.486(3) 0.711(3) -0.0592(17) 0.046(10) Uani 0.35 1 d PDU . .
C35 C 0.428(6) 0.682(5) -0.021(3) 0.11(2) Uani 0.35 1 d PDU . .
C36 C 0.369(5) 0.697(5) 0.039(2) 0.09(2) Uani 0.35 1 d PDU . .
H36A H 0.3732 0.7628 0.0534 0.111 Uiso 0.35 1 calc PR . .
H36B H 0.4057 0.6738 0.0729 0.111 Uiso 0.35 1 calc PR . .
H36C H 0.2878 0.6636 0.0319 0.111 Uiso 0.35 1 calc PR . .
O6W O 0.210(4) -0.242(3) 0.141(2) 0.163(17) Uiso 0.50 1 d P . .
O7W O 1.063(3) 0.511(3) 0.1577(17) 0.120(12) Uiso 0.50 1 d P . .
O8W O 0.760(3) 0.483(2) -0.1118(17) 0.114(12) Uiso 0.50 1 d P . .
O9W O 1.660(5) 1.206(4) -0.144(2) 0.179(19) Uiso 0.50 1 d P . .

loop_
_atom_site_aniso_label
_atom_site_aniso_U_11
_atom_site_aniso_U_22
_atom_site_aniso_U_33
_atom_site_aniso_U_23
_atom_site_aniso_U_13
_atom_site_aniso_U_12
Mo1 0.0405(8) 0.0390(8) 0.0355(7) 0.0072(6) 0.0003(6) 0.0086(6)
Mo2 0.0419(8) 0.0376(8) 0.0479(8) 0.0061(7) -0.0024(7) -0.0010(7)
Mo3 0.0317(7) 0.0453(8) 0.0426(8) 0.0068(7) 0.0098(6) 0.0114(6)
Mo4 0.0427(9) 0.0503(9) 0.0475(9) 0.0192(7) 0.0102(7) 0.0029(7)
Mo5 0.0329(8) 0.0624(10) 0.0501(9) 0.0071(8) 0.0120(7) 0.0134(7)
Mo6 0.0457(9) 0.0452(9) 0.0574(9) 0.0151(7) 0.0028(7) 0.0189(7)
Mo7 0.0451(9) 0.0417(8) 0.0645(10) 0.0086(8) 0.0055(8) 0.0194(7)
Mo8 0.0385(8) 0.0578(9) 0.0336(7) 0.0055(7) 0.0026(6) 0.0089(7)
Mo9 0.0300(8) 0.0539(9) 0.0523(9) 0.0086(7) -0.0046(7) 0.0118(7)
Mo10 0.0393(8) 0.0392(8) 0.0466(8) 0.0124(7) 0.0092(7) 0.0026(6)
Mo11 0.0433(9) 0.0422(8) 0.0490(9) -0.0045(7) 0.0021(7) -0.0018(7)
Mo12 0.0299(8) 0.0632(10) 0.0478(9) 0.0046(8) -0.0044(7) 0.0103(7)
P1 0.0266(19) 0.0318(19) 0.0368(19) 0.0049(16) 0.0019(16) 0.0056(15)
O1 0.062(8) 0.055(7) 0.029(5) 0.002(5) -0.006(5) 0.021(6)
O2 0.064(8) 0.056(8) 0.055(7) -0.002(6) 0.004(6) -0.003(6)
O3 0.028(6) 0.065(8) 0.068(8) -0.002(6) 0.018(6) 0.014(5)
O4 0.035(7) 0.102(11) 0.074(9) 0.013(8) -0.001(6) 0.017(7)
O5 0.048(7) 0.040(6) 0.062(7) 0.004(6) 0.008(6) 0.005(5)
O6 0.020(6) 0.072(8) 0.088(9) 0.018(7) -0.015(6) 0.007(5)
O7 0.029(6) 0.055(7) 0.068(8) 0.005(6) 0.013(5) 0.014(5)
O8 0.032(6) 0.050(7) 0.058(7) 0.007(6) -0.002(5) 0.011(5)
O9 0.059(8) 0.056(7) 0.043(6) 0.006(6) 0.003(6) 0.014(6)
O10 0.033(6) 0.040(6) 0.057(7) 0.013(5) 0.003(5) 0.005(5)
O11 0.040(6) 0.038(6) 0.053(7) 0.002(5) -0.003(5) 0.004(5)
O12 0.060(8) 0.052(7) 0.053(7) 0.005(6) 0.017(6) 0.004(6)
O13 0.067(9) 0.047(7) 0.086(9) 0.024(7) 0.005(7) 0.028(6)
O14 0.046(7) 0.065(8) 0.054(7) -0.002(6) -0.004(6) 0.021(6)
O15 0.034(6) 0.091(9) 0.061(8) -0.002(7) 0.023(6) 0.019(6)
O16 0.055(7) 0.048(7) 0.046(6) 0.014(5) -0.012(6) 0.000(6)
O17 0.079(9) 0.081(9) 0.035(6) 0.006(6) 0.000(6) 0.024(8)
O18 0.046(7) 0.044(6) 0.050(7) 0.011(5) 0.006(5) 0.011(5)
O19 0.079(9) 0.050(7) 0.051(7) 0.031(6) 0.012(6) -0.002(6)
O20 0.051(7) 0.074(8) 0.047(7) 0.014(6) 0.005(6) 0.015(6)
O21 0.041(7) 0.075(8) 0.055(7) 0.029(6) 0.017(6) 0.025(6)
O22 0.047(7) 0.041(6) 0.042(6) 0.000(5) 0.001(5) -0.006(5)
O23 0.060(8) 0.080(9) 0.039(6) 0.027(6) 0.002(6) 0.029(7)
O24 0.072(9) 0.047(7) 0.087(10) -0.008(7) -0.005(8) -0.011(7)
O25 0.053(7) 0.062(8) 0.047(7) 0.014(6) -0.004(6) 0.002(6)
O26 0.054(7) 0.048(7) 0.055(7) 0.016(6) 0.001(6) 0.004(6)
O27 0.056(8) 0.063(8) 0.066(8) 0.004(7) -0.006(7) 0.004(6)
O28 0.041(7) 0.059(8) 0.083(9) 0.022(7) 0.010(6) 0.020(6)
O29 0.040(6) 0.047(7) 0.046(6) -0.005(5) -0.007(5) 0.011(5)
O30 0.063(8) 0.033(6) 0.064(8) 0.000(6) -0.012(6) -0.008(6)
O31 0.038(7) 0.060(7) 0.071(8) 0.007(6) 0.027(6) 0.015(6)
O32 0.058(7) 0.047(7) 0.046(6) 0.011(5) 0.007(6) 0.019(6)
O33 0.070(9) 0.049(7) 0.055(7) 0.012(6) -0.015(7) 0.003(6)
O34 0.029(6) 0.052(7) 0.065(7) 0.003(6) 0.013(5) 0.018(5)
O35 0.062(8) 0.066(8) 0.077(9) 0.027(7) 0.025(7) 0.037(7)
O36 0.070(9) 0.065(8) 0.077(9) 0.037(7) 0.021(7) -0.001(7)
O37 0.063(8) 0.072(9) 0.058(8) -0.003(7) 0.005(7) 0.018(7)
O38 0.054(7) 0.050(7) 0.059(7) 0.008(6) -0.001(6) 0.004(6)
O39 0.042(7) 0.062(8) 0.048(7) 0.024(6) 0.010(5) 0.014(6)
O40 0.053(7) 0.056(7) 0.054(7) 0.010(6) -0.006(6) 0.013(6)
Tb1 0.0495(6) 0.0559(6) 0.0642(6) 0.0078(5) 0.0104(5) 0.0011(4)
O41 0.084(10) 0.053(8) 0.064(8) 0.002(7) -0.020(7) 0.004(7)
O42 0.136(14) 0.061(9) 0.060(8) 0.005(7) -0.026(9) 0.047(9)
O43 0.065(10) 0.085(10) 0.088(10) 0.036(9) 0.000(8) 0.031(8)
O44 0.166(18) 0.142(15) 0.051(8) 0.024(9) 0.046(10) 0.095(14)
O45 0.050(8) 0.091(11) 0.139(14) 0.049(10) 0.061(9) 0.026(8)
O46 0.137(10) 0.118(10) 0.158(11) 0.031(8) 0.053(8) 0.030(8)
O1W 0.095(11) 0.078(10) 0.075(10) 0.002(8) 0.020(8) 0.015(8)
O2W 0.075(10) 0.105(11) 0.065(9) 0.023(8) -0.001(7) 0.035(8)
O3W 0.068(10) 0.075(10) 0.125(13) -0.011(9) -0.014(9) 0.011(8)
O4W 0.072(10) 0.099(11) 0.101(12) 0.034(9) 0.003(9) 0.024(9)
O5W 0.108(9) 0.130(10) 0.119(9) -0.005(8) 0.007(8) 0.023(8)
C1 0.052(8) 0.053(8) 0.061(8) 0.010(7) 0.004(7) 0.010(7)
N1 0.020(6) 0.067(8) 0.051(7) 0.022(6) 0.017(6) 0.014(6)
C6 0.054(11) 0.059(10) 0.057(7) 0.023(8) 0.003(9) 0.015(8)
C5 0.064(9) 0.041(7) 0.067(7) 0.024(5) 0.008(7) 0.014(6)
C2 0.039(7) 0.047(7) 0.047(6) 0.011(6) 0.007(6) 0.005(6)
C3 0.075(13) 0.057(10) 0.046(7) 0.029(7) -0.002(9) 0.023(9)
C4 0.033(7) 0.052(7) 0.056(6) 0.023(5) 0.021(6) 0.016(6)
C7 0.030(8) 0.058(10) 0.046(9) 0.022(8) 0.008(7) -0.008(8)
C8 0.023(8) 0.045(9) 0.048(9) 0.012(8) 0.008(7) 0.006(7)
C9 0.045(10) 0.053(10) 0.052(10) -0.002(9) 0.016(8) 0.019(8)
C10 0.034(9) 0.052(11) 0.065(11) 0.013(9) -0.006(9) -0.005(8)
C11 0.031(10) 0.116(19) 0.046(11) 0.028(12) 0.016(8) 0.018(11)
N2 0.042(8) 0.043(7) 0.051(7) -0.007(6) -0.007(7) 0.001(6)
C14 0.049(10) 0.041(8) 0.062(8) 0.006(7) 0.005(9) 0.010(7)
C13 0.043(10) 0.043(8) 0.055(7) -0.007(8) 0.009(8) 0.015(7)
C12 0.053(11) 0.044(9) 0.059(9) 0.003(7) 0.007(9) 0.015(8)
C15 0.044(10) 0.053(9) 0.072(9) 0.015(8) 0.019(9) 0.023(8)
C16 0.054(11) 0.039(8) 0.071(8) -0.010(8) 0.002(10) 0.009(8)
C17 0.063(13) 0.078(14) 0.047(11) -0.002(10) -0.009(10) 0.006(11)
C18 0.039(10) 0.063(11) 0.043(9) 0.008(9) 0.010(8) 0.000(9)
C19 0.050(11) 0.034(9) 0.045(10) -0.017(8) 0.007(8) 0.001(8)
C20 0.050(12) 0.052(11) 0.076(14) -0.003(10) 0.014(10) 0.005(9)
C21 0.097(11) 0.081(10) 0.105(11) 0.014(8) 0.018(9) 0.033(8)
N3 0.025(6) 0.063(7) 0.047(8) 0.016(7) 0.002(5) 0.012(6)
C24 0.042(10) 0.053(8) 0.065(11) 0.001(9) 0.011(7) 0.018(7)
C23 0.052(11) 0.069(10) 0.055(11) 0.002(9) 0.008(8) 0.007(8)
C22 0.037(9) 0.060(8) 0.089(14) 0.031(10) 0.020(8) 0.016(8)
C25 0.053(11) 0.061(9) 0.091(15) 0.009(10) 0.033(10) 0.013(9)
C26 0.054(10) 0.064(9) 0.038(9) 0.011(8) 0.014(7) 0.014(8)
C27 0.067(13) 0.045(11) 0.095(16) 0.033(11) 0.001(12) -0.011(10)
C28 0.045(10) 0.045(9) 0.044(9) 0.018(8) -0.013(8) 0.004(8)
C29 0.039(10) 0.090(14) 0.046(10) 0.024(10) 0.010(8) -0.020(10)
C30 0.020(9) 0.111(17) 0.071(13) 0.020(12) 0.011(9) 0.010(10)
N4 0.111(13) 0.100(13) 0.103(13) 0.022(9) -0.008(9) 0.027(9)
C31 0.062(11) 0.045(10) 0.063(11) 0.017(8) 0.007(8) 0.023(8)
C32 0.071(12) 0.066(11) 0.074(12) 0.017(9) -0.003(9) 0.025(9)
N5 0.134(19) 0.129(19) 0.135(19) 0.028(10) 0.009(10) 0.035(10)
C33 0.056(12) 0.053(12) 0.072(13) 0.011(9) 0.014(9) 0.021(9)
C34 0.067(13) 0.059(13) 0.075(14) 0.017(9) 0.000(9) 0.019(9)
N6 0.043(12) 0.057(13) 0.035(12) 0.011(9) 0.003(9) 0.002(9)
C35 0.11(3) 0.11(3) 0.11(3) 0.021(11) -0.002(10) 0.021(11)
C36 0.09(2) 0.09(2) 0.09(2) 0.026(11) -0.002(10) 0.014(11)

loop_
_atom_type_symbol
_atom_type_description
_atom_type_scat_dispersion_real
_atom_type_scat_dispersion_imag
_atom_type_scat_source
C C 0.0033 0.0016 'International Tables Vol C Tables 4.2.6.8 and 6.1.1.4'
H H 0.0000 0.0000 'International Tables Vol C Tables 4.2.6.8 and 6.1.1.4'
N N 0.0061 0.0033 'International Tables Vol C Tables 4.2.6.8 and 6.1.1.4'
O O 0.0106 0.0060 'International Tables Vol C Tables 4.2.6.8 and 6.1.1.4'
P P 0.1023 0.0942 'International Tables Vol C Tables 4.2.6.8 and 6.1.1.4'
Tb Tb -0.1723 4.1537 'International Tables Vol C Tables 4.2.6.8 and 6.1.1.4'
Mo Mo -1.6832 0.6857 'International Tables Vol C Tables 4.2.6.8 and 6.1.1.4'

loop_
_geom_angle_atom_site_label_1
_geom_angle_atom_site_label_2
_geom_angle_atom_site_label_3
_geom_angle
_geom_angle_site_symmetry_1
_geom_angle_site_symmetry_3
_geom_angle_publ_flag
O1 Mo1 O28 103.3(6) . . ?
O1 Mo1 O10 101.9(5) . . ?
O28 Mo1 O10 95.1(5) . . ?
O1 Mo1 O8 100.2(5) . . ?
O28 Mo1 O8 155.2(5) . . ?
O10 Mo1 O8 87.8(5) . . ?
O1 Mo1 O5 101.8(5) . . ?
O28 Mo1 O5 85.0(5) . . ?
O10 Mo1 O5 155.6(5) . . ?
O8 Mo1 O5 82.5(5) . . ?
O1 Mo1 O11 170.0(5) . . ?
O28 Mo1 O11 85.9(5) . . ?
O10 Mo1 O11 72.9(4) . . ?
O8 Mo1 O11 71.3(4) . . ?
O5 Mo1 O11 82.7(4) . . ?
O30 Mo2 O5 104.1(5) . . ?
O30 Mo2 O32 102.2(6) . . ?
O5 Mo2 O32 95.6(5) . . ?
O30 Mo2 O39 101.0(5) . . ?
O5 Mo2 O39 86.0(5) . . ?
O32 Mo2 O39 155.7(4) . . ?
O30 Mo2 O40 98.1(5) . . ?
O5 Mo2 O40 156.6(5) . . ?
O32 Mo2 O40 86.8(5) . . ?
O39 Mo2 O40 82.6(5) . . ?
O30 Mo2 O26 168.1(5) . . ?
O5 Mo2 O26 87.2(4) . . ?
O32 Mo2 O26 72.5(4) . . ?
O39 Mo2 O26 83.3(4) . . ?
O40 Mo2 O26 71.3(4) . . ?
O3 Mo3 O29 105.2(6) . . ?
O3 Mo3 O8 102.7(5) . . ?
O29 Mo3 O8 95.6(5) . . ?
O3 Mo3 O16 97.6(6) . . ?
O29 Mo3 O16 155.5(5) . . ?
O8 Mo3 O16 87.8(5) . . ?
O3 Mo3 O38 100.3(5) . . ?
O29 Mo3 O38 86.1(5) . . ?
O8 Mo3 O38 155.5(5) . . ?
O16 Mo3 O38 81.1(5) . . ?
O3 Mo3 O11 167.8(5) . . ?
O29 Mo3 O11 86.8(4) . . ?
O8 Mo3 O11 73.2(4) . . ?
O16 Mo3 O11 71.0(4) . . ?
O38 Mo3 O11 82.5(4) . . ?
O36 Mo4 O34 103.6(6) . . ?
O36 Mo4 O40 101.4(6) . . ?
O34 Mo4 O40 96.5(5) . . ?
O36 Mo4 O23 99.6(6) . . ?
O34 Mo4 O23 155.6(5) . . ?
O40 Mo4 O23 86.3(5) . . ?
O36 Mo4 O25 101.9(5) . . ?
O34 Mo4 O25 85.8(5) . . ?
O40 Mo4 O25 155.3(5) . . ?
O23 Mo4 O25 81.9(5) . . ?
O36 Mo4 O26 168.8(6) . . ?
O34 Mo4 O26 87.0(5) . . ?
O40 Mo4 O26 73.2(4) . . ?
O23 Mo4 O26 70.6(4) . . ?
O25 Mo4 O26 82.4(4) . . ?
O15 Mo5 O7 103.1(5) . . ?
O15 Mo5 O27 102.5(6) . . ?
O7 Mo5 O27 95.4(5) . . ?
O15 Mo5 O34 101.1(6) . . ?
O7 Mo5 O34 85.6(5) . . ?
O27 Mo5 O34 155.5(5) . . ?
O15 Mo5 O2 98.9(5) . . ?
O7 Mo5 O2 156.8(5) . . ?
O27 Mo5 O2 87.0(5) . . ?
O34 Mo5 O2 83.0(5) . . ?
O15 Mo5 O18 168.8(5) . . ?
O7 Mo5 O18 87.5(4) . . ?
O27 Mo5 O18 72.5(5) . . ?
O34 Mo5 O18 83.1(4) . . ?
O2 Mo5 O18 71.2(4) . . ?
O35 Mo6 O9 103.1(6) . . ?
O35 Mo6 O23 102.7(6) . . ?
O9 Mo6 O23 96.4(5) . . ?
O35 Mo6 O29 101.5(5) . . ?
O9 Mo6 O29 85.1(5) . . ?
O23 Mo6 O29 154.7(5) . . ?
O35 Mo6 O32 100.3(5) . . ?
O9 Mo6 O32 155.3(5) . . ?
O23 Mo6 O32 86.0(5) . . ?
O29 Mo6 O32 82.6(4) . . ?
O35 Mo6 O26 169.0(5) . . ?
O9 Mo6 O26 87.4(5) . . ?
O23 Mo6 O26 72.2(5) . . ?
O29 Mo6 O26 82.7(4) . . ?
O32 Mo6 O26 69.9(4) . . ?
O13 Mo7 O20 104.2(6) . . ?
O13 Mo7 O33 102.7(6) . . ?
O20 Mo7 O33 95.3(5) . . ?
O13 Mo7 O37 101.7(6) . . ?
O20 Mo7 O37 86.9(5) . . ?
O33 Mo7 O37 154.2(6) . . ?
O13 Mo7 O27 99.3(6) . . ?
O20 Mo7 O27 155.4(6) . . ?
O33 Mo7 O27 86.6(5) . . ?
O37 Mo7 O27 81.2(5) . . ?
O13 Mo7 O18 168.4(5) . . ?
O20 Mo7 O18 86.9(5) . . ?
O33 Mo7 O18 72.5(5) . . ?
O37 Mo7 O18 81.9(5) . . ?
O27 Mo7 O18 70.2(5) . . ?
O17 Mo8 O25 104.4(6) . . ?
O17 Mo8 O21 101.8(6) . . ?
O25 Mo8 O21 95.6(5) . . ?
O17 Mo8 O7 101.0(6) . . ?
O25 Mo8 O7 86.6(5) . . ?
O21 Mo8 O7 155.8(5) . . ?
O17 Mo8 O12 98.7(6) . . ?
O25 Mo8 O12 156.1(5) . . ?
O21 Mo8 O12 85.9(5) . . ?
O7 Mo8 O12 82.6(5) . . ?
O17 Mo8 O22 168.3(5) . . ?
O25 Mo8 O22 86.7(4) . . ?
O21 Mo8 O22 72.9(4) . . ?
O7 Mo8 O22 83.1(4) . . ?
O12 Mo8 O22 70.8(4) . . ?
O6 Mo9 O39 103.4(5) . . ?
O6 Mo9 O2 101.2(6) . . ?
O39 Mo9 O2 95.3(5) . . ?
O6 Mo9 O28 101.8(6) . . ?
O39 Mo9 O28 87.3(5) . . ?
O2 Mo9 O28 155.6(5) . . ?
O6 Mo9 O33 98.4(6) . . ?
O39 Mo9 O33 157.4(5) . . ?
O2 Mo9 O33 86.3(5) . . ?
O28 Mo9 O33 82.4(5) . . ?
O6 Mo9 O18 167.4(5) . . ?
O39 Mo9 O18 88.4(4) . . ?
O2 Mo9 O18 72.9(4) . . ?
O28 Mo9 O18 82.9(4) . . ?
O33 Mo9 O18 70.4(4) . . ?
O19 Mo10 O14 102.6(6) . . ?
O19 Mo10 O16 102.6(6) . . ?
O14 Mo10 O16 95.5(5) . . ?
O19 Mo10 O20 101.3(6) . . ?
O14 Mo10 O20 87.5(5) . . ?
O16 Mo10 O20 154.6(5) . . ?
O19 Mo10 O10 99.4(5) . . ?
O14 Mo10 O10 156.9(5) . . ?
O16 Mo10 O10 86.4(4) . . ?
O20 Mo10 O10 81.3(4) . . ?
O19 Mo10 O11 168.8(5) . . ?
O14 Mo10 O11 88.1(5) . . ?
O16 Mo10 O11 72.6(4) . . ?
O20 Mo10 O11 82.3(4) . . ?
O10 Mo10 O11 70.4(4) . . ?
O24 Mo11 O37 105.8(6) . . ?
O24 Mo11 O12 101.2(6) . . ?
O37 Mo11 O12 95.4(6) . . ?
O24 Mo11 O14 101.9(6) . . ?
O37 Mo11 O14 86.3(5) . . ?
O12 Mo11 O14 155.5(5) . . ?
O24 Mo11 O31 98.6(6) . . ?
O37 Mo11 O31 154.7(5) . . ?
O12 Mo11 O31 86.0(5) . . ?
O14 Mo11 O31 82.5(5) . . ?
O24 Mo11 O22 167.4(6) . . ?
O37 Mo11 O22 85.9(5) . . ?
O12 Mo11 O22 72.5(4) . . ?
O14 Mo11 O22 83.3(4) . . ?
O31 Mo11 O22 70.4(4) . . ?
O4 Mo12 O31 101.0(6) . . ?
O4 Mo12 O38 102.5(6) . . ?
O31 Mo12 O38 96.1(5) . . ?
O4 Mo12 O9 101.6(6) . . ?
O31 Mo12 O9 155.9(5) . . ?
O38 Mo12 O9 86.8(5) . . ?
O4 Mo12 O21 100.1(6) . . ?
O31 Mo12 O21 85.8(5) . . ?
O38 Mo12 O21 156.5(5) . . ?
O9 Mo12 O21 82.3(5) . . ?
O4 Mo12 O22 169.1(5) . . ?
O31 Mo12 O22 73.5(4) . . ?
O38 Mo12 O22 87.6(5) . . ?
O9 Mo12 O22 82.8(4) . . ?
O21 Mo12 O22 70.5(4) . . ?
O11 P1 O26 108.7(6) . . ?
O11 P1 O22 110.2(6) . . ?
O26 P1 O22 110.8(7) . . ?
O11 P1 O18 108.7(7) . . ?
O26 P1 O18 109.6(6) . . ?
O22 P1 O18 108.7(6) . . ?
Mo9 O2 Mo5 126.2(6) . . ?
Mo2 O5 Mo1 150.4(6) . . ?
Mo5 O7 Mo8 149.2(6) . . ?
Mo3 O8 Mo1 126.3(6) . . ?
Mo6 O9 Mo12 150.1(7) . . ?
Mo1 O10 Mo10 127.0(6) . . ?
P1 O11 Mo3 125.7(6) . . ?
P1 O11 Mo1 126.5(6) . . ?
Mo3 O11 Mo1 89.0(3) . . ?
P1 O11 Mo10 125.4(6) . . ?
Mo3 O11 Mo10 88.9(3) . . ?
Mo1 O11 Mo10 89.5(4) . . ?
Mo11 O12 Mo8 126.6(6) . . ?
Mo10 O14 Mo11 148.4(7) . . ?
Mo10 O16 Mo3 127.5(6) . . ?
P1 O18 Mo5 125.2(6) . . ?
P1 O18 Mo9 125.0(6) . . ?
Mo5 O18 Mo9 89.7(4) . . ?
P1 O18 Mo7 125.9(6) . . ?
Mo5 O18 Mo7 90.1(4) . . ?
Mo9 O18 Mo7 89.8(4) . . ?
Mo7 O20 Mo10 149.4(7) . . ?
Mo8 O21 Mo12 126.5(6) . . ?
P1 O22 Mo8 125.6(6) . . ?
P1 O22 Mo12 124.6(6) . . ?
Mo8 O22 Mo12 90.1(4) . . ?
P1 O22 Mo11 126.1(7) . . ?
Mo8 O22 Mo11 90.0(3) . . ?
Mo12 O22 Mo11 89.1(3) . . ?
Mo6 O23 Mo4 127.7(6) . . ?
Mo8 O25 Mo4 150.0(7) . . ?
P1 O26 Mo2 126.8(7) . . ?
P1 O26 Mo4 124.9(6) . . ?
Mo2 O26 Mo4 89.6(4) . . ?
P1 O26 Mo6 124.7(6) . . ?
Mo2 O26 Mo6 90.0(4) . . ?
Mo4 O26 Mo6 89.5(4) . . ?
Mo5 O27 Mo7 127.1(7) . . ?
Mo1 O28 Mo9 150.5(7) . . ?
Mo3 O29 Mo6 151.0(6) . . ?
Mo12 O31 Mo11 127.0(6) . . ?
Mo2 O32 Mo6 127.5(6) . . ?
Mo7 O33 Mo9 127.3(7) . . ?
Mo4 O34 Mo5 150.6(6) . . ?
Mo11 O37 Mo7 150.4(7) . . ?
Mo12 O38 Mo3 148.7(6) . . ?
Mo9 O39 Mo2 147.9(6) . . ?
Mo4 O40 Mo2 125.9(6) . . ?
O45 Tb1 O43 141.4(5) . . ?
O45 Tb1 O41 102.5(5) . . ?
O43 Tb1 O41 91.9(5) . . ?
O45 Tb1 O1W 76.0(5) . . ?
O43 Tb1 O1W 73.5(5) . . ?
O41 Tb1 O1W 148.8(5) . . ?
O45 Tb1 O5W 87.2(6) . . ?
O43 Tb1 O5W 104.8(6) . . ?
O41 Tb1 O5W 139.4(6) . . ?
O1W Tb1 O5W 71.8(6) . . ?
O45 Tb1 O3W 75.0(6) . . ?
O43 Tb1 O3W 76.2(5) . . ?
O41 Tb1 O3W 71.2(5) . . ?
O1W Tb1 O3W 78.4(5) . . ?
O5W Tb1 O3W 148.2(6) . . ?
O45 Tb1 O4W 146.3(6) . . ?
O43 Tb1 O4W 71.6(5) . . ?
O41 Tb1 O4W 77.4(5) . . ?
O1W Tb1 O4W 121.4(5) . . ?
O5W Tb1 O4W 73.6(6) . . ?
O3W Tb1 O4W 133.6(5) . . ?
O45 Tb1 O2W 72.1(5) . . ?
O43 Tb1 O2W 146.5(5) . . ?
O41 Tb1 O2W 75.1(5) . . ?
O1W Tb1 O2W 131.1(5) . . ?
O5W Tb1 O2W 70.7(6) . . ?
O3W Tb1 O2W 125.6(5) . . ?
O4W Tb1 O2W 75.4(5) . . ?
C1 O41 Tb1 141.0(11) . . ?
C11 O43 Tb1 145.0(14) . . ?
C21 O45 Tb1 141.4(17) . . ?
O41 C1 O42 121.6(13) . . ?
O41 C1 C2 119.3(16) . . ?
O42 C1 C2 119.0(16) . . ?
C6 N1 C4 120.0 . . ?
C6 N1 C7 120.1(10) . . ?
C4 N1 C7 119.6(10) . . ?
C5 C6 N1 120.0 . . ?
C5 C6 H6 120.0 . . ?
N1 C6 H6 120.0 . . ?
C6 C5 C2 120.0 . . ?
C6 C5 H5 120.0 . . ?
C2 C5 H5 120.0 . . ?
C3 C2 C5 120.0 . . ?
C3 C2 C1 119.1(11) . . ?
C5 C2 C1 120.9(11) . . ?
C2 C3 C4 120.0 . . ?
C2 C3 H3 120.0 . . ?
C4 C3 H3 120.0 . . ?
C3 C4 N1 120.0 . . ?
C3 C4 H4 120.0 . . ?
N1 C4 H4 120.0 . . ?
C8 C7 N1 112.2(11) . . ?
C8 C7 H7A 109.2 . . ?
N1 C7 H7A 109.2 . . ?
C8 C7 H7B 109.2 . . ?
N1 C7 H7B 109.2 . . ?
H7A C7 H7B 107.9 . . ?
C9 C8 C10 116.8(14) . . ?
C9 C8 C7 123.6(15) . . ?
C10 C8 C7 119.4(14) . . ?
C8 C9 C10 120.1(15) . 2_676 ?
C8 C9 H9 119.9 . . ?
C10 C9 H9 119.9 2_676 . ?
C9 C10 C8 123.0(15) 2_676 . ?
C9 C10 H10 118.5 2_676 . ?
C8 C10 H10 118.5 . . ?
O43 C11 O44 128.0(19) . . ?
O43 C11 C12 118.1(18) . . ?
O44 C11 C12 113.0(19) . . ?
C14 N2 C16 120.0 . . ?
C14 N2 C17 119.5(11) . . ?
C16 N2 C17 120.4(11) . . ?
N2 C14 C13 120.0 . . ?
N2 C14 H14 120.0 . . ?
C13 C14 H14 120.0 . . ?
C12 C13 C14 120.0 . . ?
C12 C13 H13 120.0 . . ?
C14 C13 H13 120.0 . . ?
C13 C12 C15 120.0 . . ?
C13 C12 C11 123.8(12) . . ?
C15 C12 C11 116.2(12) . . ?
C12 C15 C16 120.0 . . ?
C12 C15 H15 120.0 . . ?
C16 C15 H15 120.0 . . ?
C15 C16 N2 120.0 . . ?
C15 C16 H16 120.0 . . ?
N2 C16 H16 120.0 . . ?
C19 C17 N2 112.7(15) . . ?
C19 C17 H17A 109.0 . . ?
N2 C17 H17A 109.0 . . ?
C19 C17 H17B 109.0 . . ?
N2 C17 H17B 109.0 . . ?
H17A C17 H17B 107.8 . . ?
C20 C18 C19 120.3(18) 2_766 . ?
C20 C18 H18 119.9 2_766 . ?
C19 C18 H18 119.9 . . ?
C20 C19 C18 117.1(17) . . ?
C20 C19 C17 117.5(16) . . ?
C18 C19 C17 125.4(18) . . ?
C18 C20 C19 122.6(18) 2_766 . ?
C18 C20 H20 118.7 2_766 . ?
C19 C20 H20 118.7 . . ?
O45 C21 O46 131(3) . . ?
O45 C21 C22 117(2) . . ?
O46 C21 C22 111(2) . . ?
C24 N3 C26 120.0 . . ?
C24 N3 C27 120.9(11) . . ?
C26 N3 C27 119.0(11) . . ?
N3 C24 C23 120.0 . . ?
N3 C24 H24 120.0 . . ?
C23 C24 H24 120.0 . . ?
C24 C23 C22 120.0 . . ?
C24 C23 H23 120.0 . . ?
C22 C23 H23 120.0 . . ?
C25 C22 C23 120.0 . . ?
C25 C22 C21 123.1(12) . . ?
C23 C22 C21 116.9(12) . . ?
C26 C25 C22 120.0 . . ?
C26 C25 H25 120.0 . . ?
C22 C25 H25 120.0 . . ?
C25 C26 N3 120.0 . . ?
C25 C26 H26 120.0 . . ?
N3 C26 H26 120.0 . . ?
N3 C27 C28 111.8(15) . . ?
N3 C27 H27A 109.2 . . ?
C28 C27 H27A 109.2 . . ?
N3 C27 H27B 109.2 . . ?
C28 C27 H27B 109.2 . . ?
H27A C27 H27B 107.9 . . ?
C29 C28 C30 117.4(16) . . ?
C29 C28 C27 121.4(16) . . ?
C30 C28 C27 121.2(16) . . ?
C28 C29 C30 121.5(17) . 2_875 ?
C28 C29 H29 119.3 . . ?
C30 C29 H29 119.3 2_875 . ?
C28 C30 C29 121.1(17) . 2_875 ?
C28 C30 H30 119.5 . . ?
C29 C30 H30 119.5 2_875 . ?
N4 C31 C32 173(3) . . ?
C31 C32 H32A 109.5 . . ?
C31 C32 H32B 109.5 . . ?
H32A C32 H32B 109.5 . . ?
C31 C32 H32C 109.5 . . ?
H32A C32 H32C 109.5 . . ?
H32B C32 H32C 109.5 . . ?
N5 C33 C34 179(5) . . ?
C33 C34 H34A 109.5 . . ?
C33 C34 H34B 109.5 . . ?
H34A C34 H34B 109.5 . . ?
C33 C34 H34C 109.5 . . ?
H34A C34 H34C 109.5 . . ?
H34B C34 H34C 109.5 . . ?
N6 C35 C36 150(7) . . ?
C35 C36 H36A 109.5 . . ?
C35 C36 H36B 109.5 . . ?
H36A C36 H36B 109.5 . . ?
C35 C36 H36C 109.5 . . ?
H36A C36 H36C 109.5 . . ?
H36B C36 H36C 109.5 . . ?

loop_
_geom_bond_atom_site_label_1
_geom_bond_atom_site_label_2
_geom_bond_distance
_geom_bond_site_symmetry_2
_geom_bond_publ_flag
Mo1 O1 1.661(9) . ?
Mo1 O28 1.855(12) . ?
Mo1 O10 1.860(10) . ?
Mo1 O8 1.982(11) . ?
Mo1 O5 1.995(11) . ?
Mo1 O11 2.445(10) . ?
Mo2 O30 1.658(9) . ?
Mo2 O5 1.811(12) . ?
Mo2 O32 1.847(12) . ?
Mo2 O39 1.984(12) . ?
Mo2 O40 2.004(12) . ?
Mo2 O26 2.424(11) . ?
Mo3 O3 1.673(10) . ?
Mo3 O29 1.827(12) . ?
Mo3 O8 1.859(10) . ?
Mo3 O16 1.988(11) . ?
Mo3 O38 1.995(11) . ?
Mo3 O11 2.443(11) . ?
Mo4 O36 1.673(12) . ?
Mo4 O34 1.827(11) . ?
Mo4 O40 1.846(11) . ?
Mo4 O23 1.975(12) . ?
Mo4 O25 1.992(10) . ?
Mo4 O26 2.443(11) . ?
Mo5 O15 1.683(10) . ?
Mo5 O7 1.837(11) . ?
Mo5 O27 1.855(13) . ?
Mo5 O34 1.970(11) . ?
Mo5 O2 1.986(12) . ?
Mo5 O18 2.433(11) . ?
Mo6 O35 1.664(12) . ?
Mo6 O9 1.837(10) . ?
Mo6 O23 1.859(12) . ?
Mo6 O29 1.968(12) . ?
Mo6 O32 1.992(11) . ?
Mo6 O26 2.446(12) . ?
Mo7 O13 1.651(12) . ?
Mo7 O20 1.821(11) . ?
Mo7 O33 1.844(11) . ?
Mo7 O37 1.975(12) . ?
Mo7 O27 1.998(13) . ?
Mo7 O18 2.443(11) . ?
Mo8 O17 1.646(11) . ?
Mo8 O25 1.810(11) . ?
Mo8 O21 1.858(11) . ?
Mo8 O7 1.977(11) . ?
Mo8 O12 2.001(12) . ?
Mo8 O22 2.425(11) . ?
Mo9 O6 1.653(10) . ?
Mo9 O39 1.830(12) . ?
Mo9 O2 1.864(12) . ?
Mo9 O28 1.932(12) . ?
Mo9 O33 1.997(11) . ?
Mo9 O18 2.436(11) . ?
Mo10 O19 1.651(11) . ?
Mo10 O14 1.811(11) . ?
Mo10 O16 1.844(12) . ?
Mo10 O20 1.981(12) . ?
Mo10 O10 2.001(10) . ?
Mo10 O11 2.463(11) . ?
Mo11 O24 1.660(11) . ?
Mo11 O37 1.841(13) . ?
Mo11 O12 1.855(12) . ?
Mo11 O14 2.013(12) . ?
Mo11 O31 2.013(12) . ?
Mo11 O22 2.447(10) . ?
Mo12 O4 1.671(12) . ?
Mo12 O31 1.817(12) . ?
Mo12 O38 1.817(12) . ?
Mo12 O9 1.976(11) . ?
Mo12 O21 1.999(11) . ?
Mo12 O22 2.441(12) . ?
P1 O11 1.514(11) . ?
P1 O26 1.524(11) . ?
P1 O22 1.529(10) . ?
P1 O18 1.533(12) . ?
Tb1 O45 2.254(13) . ?
Tb1 O43 2.262(15) . ?
Tb1 O41 2.370(12) . ?
Tb1 O1W 2.386(14) . ?
Tb1 O5W 2.398(17) . ?
Tb1 O3W 2.419(14) . ?
Tb1 O4W 2.420(15) . ?
Tb1 O2W 2.447(15) . ?
O41 C1 1.25(2) . ?
O42 C1 1.27(2) . ?
O43 C11 1.23(2) . ?
O44 C11 1.27(2) . ?
O45 C21 1.21(3) . ?
O46 C21 1.28(3) . ?
C1 C2 1.484(9) . ?
N1 C6 1.366(6) . ?
N1 C4 1.366(6) . ?
N1 C7 1.506(17) . ?
C6 C5 1.366(6) . ?
C6 H6 0.9500 . ?
C5 C2 1.366(6) . ?
C5 H5 0.9500 . ?
C2 C3 1.366(6) . ?
C3 C4 1.366(6) . ?
C3 H3 0.9500 . ?
C4 H4 0.9500 . ?
C7 C8 1.47(2) . ?
C7 H7A 0.9900 . ?
C7 H7B 0.9900 . ?
C8 C9 1.35(2) . ?
C8 C10 1.39(2) . ?
C9 C10 1.38(2) 2_676 ?
C9 H9 0.9500 . ?
C10 C9 1.38(2) 2_676 ?
C10 H10 0.9500 . ?
C11 C12 1.56(2) . ?
N2 C14 1.357(7) . ?
N2 C16 1.357(7) . ?
N2 C17 1.490(19) . ?
C14 C13 1.357(7) . ?
C14 H14 0.9500 . ?
C13 C12 1.357(7) . ?
C13 H13 0.9500 . ?
C12 C15 1.357(7) . ?
C15 C16 1.357(7) . ?
C15 H15 0.9500 . ?
C16 H16 0.9500 . ?
C17 C19 1.49(2) . ?
C17 H17A 0.9900 . ?
C17 H17B 0.9900 . ?
C18 C20 1.38(2) 2_766 ?
C18 C19 1.40(2) . ?
C18 H18 0.9500 . ?
C19 C20 1.40(3) . ?
C20 C18 1.38(2) 2_766 ?
C20 H20 0.9500 . ?
C21 C22 1.56(3) . ?
N3 C24 1.355(6) . ?
N3 C26 1.355(6) . ?
N3 C27 1.464(18) . ?
C24 C23 1.355(6) . ?
C24 H24 0.9500 . ?
C23 C22 1.355(6) . ?
C23 H23 0.9500 . ?
C22 C25 1.355(7) . ?
C25 C26 1.355(7) . ?
C25 H25 0.9500 . ?
C26 H26 0.9500 . ?
C27 C28 1.48(2) . ?
C27 H27A 0.9900 . ?
C27 H27B 0.9900 . ?
C28 C29 1.36(2) . ?
C28 C30 1.37(2) . ?
C29 C30 1.39(2) 2_875 ?
C29 H29 0.9500 . ?
C30 C29 1.39(2) 2_875 ?
C30 H30 0.9500 . ?
N4 C31 1.147(10) . ?
C31 C32 1.454(10) . ?
C32 H32A 0.9800 . ?
C32 H32B 0.9800 . ?
C32 H32C 0.9800 . ?
N5 C33 1.154(10) . ?
C33 C34 1.452(10) . ?
C34 H34A 0.9800 . ?
C34 H34B 0.9800 . ?
C34 H34C 0.9800 . ?
N6 C35 1.162(10) . ?
C35 C36 1.465(10) . ?
C36 H36A 0.9800 . ?
C36 H36B 0.9800 . ?
C36 H36C 0.9800 . ?
O6W O9W 1.53(6) 2_765 ?
O9W O6W 1.53(6) 2_765 ?
